data_7229736
loop_
_publ_author_name
'Shen, Yali'
'Zhang, Limei'
'Sun, Peipei'
'Liu, Shuzhen'
'Jiang, Wenqing'
'Jia, Dingxian'

_publ_section_title
;
 Iodoargentates from clusters to 1D chains and 2D layers induced by
 solvated lanthanide complex cations: syntheses, crystal structures, and
 photoluminescence properties
;
_journal_issue 4
_journal_name_full CrystEngComm
_journal_page_first 520
_journal_paper_doi 10.1039/C7CE01833A
_journal_volume 20
_journal_year 2018
_chemical_formula_moiety 'C16 H48 Ag7 I10 O8 S8 Tb'
_chemical_formula_sum 'C16 H48 Ag7 I10 O8 S8 Tb'
_chemical_formula_weight 2808.03
_space_group_IT_number 14
_space_group_name_Hall '-P 2ybc'
_space_group_name_H-M_alt 'P 1 21/c 1'
_symmetry_cell_setting monoclinic
_symmetry_Int_Tables_number 14
_symmetry_space_group_name_Hall '-P 2ybc'
_symmetry_space_group_name_H-M 'P 1 21/c 1'
_atom_sites_solution_hydrogens geom
_atom_sites_solution_primary direct
_atom_sites_solution_secondary difmap
_audit_creation_method SHELXL-97
_audit_update_record
;
2017-10-18 deposited with the CCDC.
2017-12-14 downloaded from the CCDC.
;
_cell_angle_alpha 90.00
_cell_angle_beta 99.67(3)
_cell_angle_gamma 90.00
_cell_formula_units_Z 4
_cell_length_a 12.436(3)
_cell_length_b 23.390(5)
_cell_length_c 21.007(4)
_cell_measurement_reflns_used 14247
_cell_measurement_temperature 253(2)
_cell_measurement_theta_max 25.35
_cell_measurement_theta_min 3.0770
_cell_volume 6024(2)
_computing_cell_refinement CrystalClear
_computing_data_collection CrystalClear
_computing_data_reduction CrystalStructure
_computing_structure_refinement 'SHELXL-97 (Sheldrick, 1997)'
_computing_structure_solution 'SHELXS-97 (Sheldrick, 1990)'
_diffrn_ambient_temperature 253(2)
_diffrn_detector_area_resol_mean 14.63
_diffrn_measured_fraction_theta_full 0.998
_diffrn_measured_fraction_theta_max 0.998
_diffrn_measurement_device_type 'Rigaku Saturn'
_diffrn_measurement_method \w
_diffrn_radiation_monochromator graphite
_diffrn_radiation_source 'fine-focus sealed tube'
_diffrn_radiation_type MoK\a
_diffrn_radiation_wavelength 0.71073
_diffrn_reflns_av_R_equivalents 0.0647
_diffrn_reflns_av_sigmaI/netI 0.0529
_diffrn_reflns_limit_h_max 14
_diffrn_reflns_limit_h_min -14
_diffrn_reflns_limit_k_max 26
_diffrn_reflns_limit_k_min -28
_diffrn_reflns_limit_l_max 22
_diffrn_reflns_limit_l_min -25
_diffrn_reflns_number 58481
_diffrn_reflns_theta_full 25.35
_diffrn_reflns_theta_max 25.35
_diffrn_reflns_theta_min 3.08
_exptl_absorpt_coefficient_mu 8.815
_exptl_absorpt_correction_T_max 0.4726
_exptl_absorpt_correction_T_min 0.1192
_exptl_absorpt_correction_type multi-scan
_exptl_absorpt_process_details 'Jacobson, R. (1998) Private communication'
_exptl_crystal_colour Colorless
_exptl_crystal_density_diffrn 3.096
_exptl_crystal_density_method 'not measured'
_exptl_crystal_description Block
_exptl_crystal_F_000 5040
_exptl_crystal_size_max 0.42
_exptl_crystal_size_mid 0.20
_exptl_crystal_size_min 0.10
_refine_diff_density_max 1.761
_refine_diff_density_min -1.581
_refine_diff_density_rms 0.251
_refine_ls_extinction_method none
_refine_ls_goodness_of_fit_ref 1.150
_refine_ls_hydrogen_treatment constr
_refine_ls_matrix_type full
_refine_ls_number_parameters 488
_refine_ls_number_reflns 10990
_refine_ls_number_restraints 25
_refine_ls_restrained_S_all 1.150
_refine_ls_R_factor_all 0.0607
_refine_ls_R_factor_gt 0.0403
_refine_ls_shift/su_max 0.002
_refine_ls_shift/su_mean 0.000
_refine_ls_structure_factor_coef Fsqd
_refine_ls_weighting_details 'calc w=1/[\s^2^(Fo^2^)+(0.0554P)^2^+96.2507P] where P=(Fo^2^+2Fc^2^)/3'
_refine_ls_weighting_scheme calc
_refine_ls_wR_factor_gt 0.0895
_refine_ls_wR_factor_ref 0.1097
_reflns_number_gt 8621
_reflns_number_total 10990
_reflns_threshold_expression >2sigma(I)
_cod_data_source_file c7ce01833a2.cif
_cod_data_source_block 4
_cod_depositor_comments 'Adding full bibliography for 7229734--7229739.cif.'
_cod_database_code 7229736

loop_
_symmetry_equiv_pos_as_xyz
'x, y, z'
'-x, y+1/2, -z+1/2'
'-x, -y, -z'
'x, -y-1/2, z-1/2'

loop_
_atom_site_label
_atom_site_type_symbol
_atom_site_fract_x
_atom_site_fract_y
_atom_site_fract_z
_atom_site_U_iso_or_equiv
_atom_site_adp_type
_atom_site_occupancy
_atom_site_symmetry_multiplicity
_atom_site_calc_flag
_atom_site_refinement_flags
Ag1 Ag 1.09214(18) 0.34434(10) 0.87726(11) 0.0792(6) Uani 1 1 d .
Ag2 Ag 0.8394(2) 0.37549(11) 0.89873(12) 0.0845(7) Uani 1 1 d .
Ag3 Ag 1.14342(19) 0.27178(9) 1.00478(11) 0.0809(6) Uani 1 1 d .
Ag4 Ag 0.8838(2) 0.29133(12) 1.03796(12) 0.0816(8) Uani 1 1 d .
Ag5 Ag 0.9622(2) 0.42778(11) 1.02559(12) 0.0844(7) Uani 1 1 d .
Ag6 Ag 0.8848(2) 0.37693(12) 0.71528(15) 0.0921(9) Uani 1 1 d .
Ag7 Ag 1.0110(2) 0.34848(11) 0.61216(11) 0.0905(7) Uani 1 1 d .
I1 I 0.93412(13) 0.26339(7) 0.91235(8) 0.0680(4) Uani 1 1 d .
I2 I 1.02214(15) 0.46000(7) 0.90508(9) 0.0714(5) Uani 1 1 d .
I3 I 1.30191(15) 0.32758(9) 0.94807(10) 0.0828(6) Uani 1 1 d .
I4 I 1.07182(14) 0.30628(8) 0.74804(8) 0.0729(5) Uani 1 1 d .
I5 I 0.73682(15) 0.39242(8) 1.01019(9) 0.0727(5) Uani 1 1 d .
I6 I 0.71209(15) 0.38359(9) 0.77842(9) 0.0812(6) Uani 1 1 d .
I7 I 1.07815(14) 0.34237(8) 1.10355(8) 0.0692(5) Uani 1 1 d .
I8 I 0.94716(17) 0.46516(8) 0.63707(11) 0.0778(6) Uani 1 1 d .
I9 I 0.78955(14) 0.30182(8) 0.58564(9) 0.0758(5) Uani 1 1 d .
I10 I 1.18048(14) 0.34026(7) 0.54413(9) 0.0713(5) Uani 1 1 d .
Tb1 Tb 0.45775(8) 0.58960(4) 0.71543(5) 0.0607(3) Uani 1 1 d .
O1 O 0.4065(13) 0.5033(7) 0.7595(8) 0.080(5) Uani 1 1 d D
O2 O 0.3276(14) 0.6147(8) 0.7763(11) 0.076(7) Uani 1 1 d D
O3 O 0.2880(17) 0.5682(9) 0.6505(9) 0.086(7) Uani 1 1 d .
O4 O 0.4204(13) 0.6584(7) 0.6349(7) 0.066(5) Uani 1 1 d .
O5 O 0.5119(13) 0.6793(7) 0.7667(8) 0.069(5) Uani 1 1 d .
O6 O 0.5820(13) 0.5663(7) 0.8098(8) 0.068(5) Uani 1 1 d .
O7 O 0.4902(15) 0.5220(8) 0.6405(10) 0.080(7) Uani 1 1 d D
O8 O 0.6314(12) 0.6070(8) 0.6856(8) 0.072(5) Uani 1 1 d .
S1 S 0.3283(10) 0.4566(5) 0.7433(6) 0.094(4) Uani 1 1 d D
S2A S 0.2560(7) 0.6574(4) 0.7992(4) 0.090(3) Uani 0.85 1 d PD
S2B S 0.226(2) 0.6423(13) 0.7389(12) 0.083(18) Uani 0.15 1 d PD
S3 S 0.2540(6) 0.5684(3) 0.5774(4) 0.076(2) Uani 1 1 d D
S4 S 0.4955(5) 0.7046(3) 0.6160(3) 0.0612(16) Uani 1 1 d D
S5 S 0.5879(7) 0.7006(4) 0.8228(4) 0.097(3) Uani 1 1 d D
S6 S 0.5906(6) 0.5237(3) 0.8634(4) 0.079(2) Uani 1 1 d D
S7A S 0.5829(9) 0.4832(4) 0.6393(5) 0.083(3) Uani 0.78 1 d PD
S7B S 0.516(2) 0.4828(9) 0.5928(13) 0.070(9) Uani 0.22 1 d PD
S8A S 0.7363(7) 0.6261(4) 0.7250(5) 0.082(3) Uani 0.78 1 d PD
S8B S 0.738(2) 0.5930(12) 0.6746(12) 0.080(10) Uani 0.22 1 d PD
C1 C 0.372(4) 0.4000(15) 0.796(2) 0.091(3) Uani 1 1 d D
H1A H 0.4494 0.3963 0.8009 0.130 Uiso 1 1 calc R
H1B H 0.3377 0.3651 0.7787 0.130 Uiso 1 1 calc R
H1C H 0.3512 0.4075 0.8373 0.130 Uiso 1 1 calc R
C2 C 0.211(2) 0.472(2) 0.776(3) 0.094(3) Uani 1 1 d D
H2A H 0.2307 0.4800 0.8209 0.134 Uiso 1 1 calc R
H2B H 0.1630 0.4392 0.7700 0.134 Uiso 1 1 calc R
H2C H 0.1744 0.5041 0.7539 0.134 Uiso 1 1 calc R
C3 C 0.244(4) 0.7160(12) 0.7452(16) 0.094(19) Uani 1 1 d D
C4 C 0.123(2) 0.628(2) 0.785(2) 0.092(4) Uani 1 1 d D
C5 C 0.210(2) 0.4977(8) 0.5575(14) 0.083(10) Uani 1 1 d D
H5A H 0.2649 0.4711 0.5762 0.122 Uiso 1 1 calc R
H5B H 0.1964 0.4932 0.5114 0.122 Uiso 1 1 calc R
H5C H 0.1435 0.4903 0.5740 0.122 Uiso 1 1 calc R
C6 C 0.125(2) 0.6012(15) 0.5662(17) 0.086(13) Uani 1 1 d D
H6A H 0.0793 0.5844 0.5297 0.129 Uiso 1 1 calc R
H6B H 0.1331 0.6414 0.5586 0.129 Uiso 1 1 calc R
H6C H 0.0927 0.5959 0.6041 0.129 Uiso 1 1 calc R
C7 C 0.408(2) 0.7627(10) 0.5926(16) 0.074(10) Uani 1 1 d .
H7A H 0.3398 0.7488 0.5696 0.114 Uiso 1 1 calc R
H7B H 0.4410 0.7877 0.5652 0.114 Uiso 1 1 calc R
H7C H 0.3957 0.7832 0.6303 0.114 Uiso 1 1 calc R
C8 C 0.515(2) 0.6814(12) 0.5384(9) 0.077(9) Uani 1 1 d D
H8A H 0.5512 0.6449 0.5421 0.119 Uiso 1 1 calc R
H8B H 0.5596 0.7087 0.5206 0.119 Uiso 1 1 calc R
H8C H 0.4459 0.6780 0.5107 0.119 Uiso 1 1 calc R
C9 C 0.512(3) 0.733(2) 0.8762(16) 0.092(2) Uani 1 1 d D
H9A H 0.4363 0.7331 0.8570 0.138 Uiso 1 1 calc R
H9B H 0.5371 0.7711 0.8850 0.138 Uiso 1 1 calc R
H9C H 0.5211 0.7113 0.9157 0.138 Uiso 1 1 calc R
C10 C 0.634(4) 0.7650(12) 0.793(2) 0.092(3) Uani 1 1 d D
H10A H 0.6085 0.7673 0.7474 0.130 Uiso 1 1 calc R
H10B H 0.7118 0.7661 0.8017 0.130 Uiso 1 1 calc R
H10C H 0.6052 0.7967 0.8142 0.130 Uiso 1 1 calc R
C11 C 0.716(2) 0.5348(15) 0.9105(16) 0.089(14) Uani 1 1 d .
H11A H 0.7721 0.5232 0.8873 0.129 Uiso 1 1 calc R
H11B H 0.7206 0.5127 0.9495 0.129 Uiso 1 1 calc R
H11C H 0.7239 0.5746 0.9212 0.129 Uiso 1 1 calc R
C12 C 0.502(3) 0.551(2) 0.9118(17) 0.106(3) Uani 1 1 d D
H12A H 0.4510 0.5767 0.8868 0.143 Uiso 1 1 calc R
H12B H 0.5427 0.5713 0.9476 0.143 Uiso 1 1 calc R
H12C H 0.4625 0.5202 0.9276 0.143 Uiso 1 1 calc R
C13 C 0.643(2) 0.494(2) 0.5697(12) 0.098(3) Uani 1 1 d D
C14 C 0.525(3) 0.4133(8) 0.6191(18) 0.088(18) Uani 1 1 d D
C15 C 0.8130(19) 0.5638(10) 0.7463(13) 0.090(11) Uani 1 1 d D
C16 C 0.812(3) 0.6555(15) 0.6682(16) 0.096(15) Uani 1 1 d D

loop_
_atom_site_aniso_label
_atom_site_aniso_U_11
_atom_site_aniso_U_22
_atom_site_aniso_U_33
_atom_site_aniso_U_23
_atom_site_aniso_U_13
_atom_site_aniso_U_12
Ag1 0.0776(14) 0.0819(16) 0.0793(15) 0.0024(12) 0.0164(12) -0.0068(12)
Ag2 0.0815(18) 0.0872(17) 0.0812(16) -0.0011(13) 0.0025(13) 0.0050(14)
Ag3 0.0860(15) 0.0684(14) 0.0883(16) 0.0124(12) 0.0146(12) 0.0065(12)
Ag4 0.0876(19) 0.086(2) 0.0708(17) -0.0057(14) 0.0149(14) -0.0415(16)
Ag5 0.0723(17) 0.0913(18) 0.0882(17) 0.0056(13) 0.0080(13) -0.0073(14)
Ag6 0.0643(18) 0.111(2) 0.119(2) 0.0245(17) 0.0632(17) 0.0235(16)
Ag7 0.0893(16) 0.1078(19) 0.0797(16) 0.0019(13) 0.0299(13) 0.0145(14)
I1 0.0651(10) 0.0763(10) 0.0605(10) 0.0044(8) 0.0068(8) -0.0097(8)
I2 0.0817(12) 0.0499(10) 0.0884(13) -0.0083(9) 0.0307(10) -0.0038(9)
I3 0.0598(11) 0.0938(15) 0.0960(14) 0.0149(11) 0.0166(10) 0.0037(10)
I4 0.0723(11) 0.0914(14) 0.0547(10) 0.0037(9) 0.0098(8) 0.0161(10)
I5 0.0694(11) 0.0703(12) 0.0814(12) 0.0017(9) 0.0211(9) 0.0002(9)
I6 0.0651(11) 0.1140(16) 0.0662(11) 0.0080(10) 0.0163(9) 0.0216(11)
I7 0.0665(11) 0.0688(11) 0.0692(11) -0.0122(9) 0.0020(9) -0.0012(9)
I8 0.0891(14) 0.0597(12) 0.0953(17) -0.0007(11) 0.0493(12) 0.0029(10)
I9 0.0711(10) 0.0815(13) 0.0740(12) -0.0213(10) 0.0062(9) -0.0020(9)
I10 0.0735(11) 0.0572(11) 0.0885(13) -0.0126(9) 0.0291(10) -0.0082(9)
Tb1 0.0704(6) 0.0513(6) 0.0603(6) 0.0016(5) 0.0098(5) -0.0015(5)
O1 0.068(11) 0.078(13) 0.091(13) 0.002(10) 0.004(10) -0.017(10)
O2 0.053(11) 0.101(16) 0.087(2) -0.039(15) 0.019(13) 0.003(11)
O3 0.080(16) 0.080(15) 0.067(12) 0.029(11) -0.016(11) -0.0150(13)
O4 0.069(11) 0.067(11) 0.058(10) 0.002(8) -0.004(8) -0.029(9)
O5 0.065(11) 0.061(11) 0.075(11) -0.012(9) -0.007(9) -0.007(9)
O6 0.058(10) 0.053(10) 0.092(13) 0.010(9) 0.010(9) -0.003(8)
O7 0.098(19) 0.071(14) 0.083(19) -0.030(13) 0.057(15) -0.020(14)
O8 0.039(9) 0.091(13) 0.085(12) 0.008(10) 0.010(8) -0.010(9)
S1 0.094(11) 0.091(9) 0.106(10) 0.011(8) 0.028(8) -0.023(8)
S2A 0.079(6) 0.118(8) 0.072(6) -0.011(5) 0.011(5) 0.025(6)
S2B 0.079(3) 0.086(5) 0.064(17) -0.015(2) 0.006(18) -0.017(3)
S3 0.086(5) 0.066(4) 0.074(5) -0.007(4) 0.004(4) -0.017(4)
S4 0.054(4) 0.061(4) 0.067(4) 0.006(3) 0.007(3) -0.010(3)
S5 0.084(6) 0.087(6) 0.114(7) -0.021(5) -0.001(5) -0.012(5)
S6 0.087(5) 0.072(5) 0.078(5) 0.020(4) 0.016(4) -0.005(4)
S7A 0.100(8) 0.081(7) 0.065(6) -0.001(5) 0.004(6) 0.033(6)
S7B 0.09(2) 0.060(19) 0.07(2) -0.003(15) 0.019(18) 0.034(18)
S8A 0.058(5) 0.084(7) 0.105(8) -0.039(6) 0.020(5) -0.010(5)
S8B 0.050(18) 0.12(3) 0.08(2) -0.03(2) 0.020(16) -0.018(18)
C1 0.091(9) 0.08(3) 0.096(6) 0.02(3) 0.020(7) -0.02(4)
C2 0.074(2) 0.104(6) 0.103(9) 0.016(6) 0.015(4) -0.01(3)
C3 0.080(5) 0.097(4) 0.11(3) 0.014(3) 0.02(3) 0.011(4)
C4 0.094(2) 0.109(11) 0.074(6) 0.016(6) 0.014(3) 0.015(4)
C5 0.093(3) 0.070(16) 0.090(2) -0.039(15) 0.027(19) -0.012(17)
C6 0.093(3) 0.082(3) 0.082(3) -0.02(2) 0.00(2) 0.03(3)
C7 0.077(19) 0.063(14) 0.086(3) 0.026(16) 0.023(19) 0.012(14)
C8 0.100(2) 0.079(2) 0.060(17) 0.003(15) 0.034(17) -0.028(19)
C9 0.099(4) 0.097(6) 0.079(3) -0.019(3) 0.012(3) 0.02(4)
C10 0.100(5) 0.080(5) 0.092(5) -0.008(4) 0.012(4) -0.015(4)
C11 0.07(2) 0.085(3) 0.100(3) 0.019(2) -0.023(19) 0.00(2)
C12 0.10(3) 0.108(8) 0.111(3) 0.014(4) 0.017(3) 0.010(4)
C13 0.11(3) 0.106(9) 0.05(2) -0.015(3) 0.022(19) 0.016(4)
C14 0.094(5) 0.087(2) 0.074(3) -0.02(2) -0.01(3) 0.016(3)
C15 0.080(15) 0.11(2) 0.074(3) -0.015(2) -0.003(16) 0.0140(16)
C16 0.11(3) 0.087(4) 0.085(4) 0.00(3) 0.018(3) -0.016(3)

loop_
_atom_type_symbol
_atom_type_description
_atom_type_scat_dispersion_real
_atom_type_scat_dispersion_imag
_atom_type_scat_source
C C 0.0033 0.0016 'International Tables Vol C Tables 4.2.6.8 and 6.1.1.4'
H H 0.0000 0.0000 'International Tables Vol C Tables 4.2.6.8 and 6.1.1.4'
O O 0.0106 0.0060 'International Tables Vol C Tables 4.2.6.8 and 6.1.1.4'
S S 0.1246 0.1234 'International Tables Vol C Tables 4.2.6.8 and 6.1.1.4'
Ag Ag -0.8971 1.1015 'International Tables Vol C Tables 4.2.6.8 and 6.1.1.4'
I I -0.4742 1.8119 'International Tables Vol C Tables 4.2.6.8 and 6.1.1.4'
Tb Tb -0.1723 4.1537 'International Tables Vol C Tables 4.2.6.8 and 6.1.1.4'

loop_
_geom_angle_atom_site_label_1
_geom_angle_atom_site_label_2
_geom_angle_atom_site_label_3
_geom_angle
_geom_angle_site_symmetry_1
_geom_angle_site_symmetry_3
I3 Ag1 I4 112.97(10) . .
I3 Ag1 I1 112.46(9) . .
I4 Ag1 I1 94.76(9) . .
I3 Ag1 I2 107.71(9) . .
I4 Ag1 I2 120.03(10) . .
I1 Ag1 I2 108.31(9) . .
I6 Ag2 I1 108.51(10) . .
I6 Ag2 I5 118.18(10) . .
I1 Ag2 I5 105.98(9) . .
I6 Ag2 I2 108.07(10) . .
I1 Ag2 I2 107.63(9) . .
I5 Ag2 I2 108.04(9) . .
I10 Ag3 I3 118.47(10) 4_566 .
I10 Ag3 I7 112.46(9) 4_566 .
I3 Ag3 I7 110.17(10) . .
I10 Ag3 I1 102.47(9) 4_566 .
I3 Ag3 I1 110.77(9) . .
I7 Ag3 I1 100.75(8) . .
I9 Ag4 I7 122.59(11) 4_566 .
I9 Ag4 I1 109.00(10) 4_566 .
I7 Ag4 I1 103.96(10) . .
I9 Ag4 I5 114.56(11) 4_566 .
I7 Ag4 I5 101.85(10) . .
I1 Ag4 I5 102.73(10) . .
I7 Ag5 I2 121.14(11) . .
I7 Ag5 I5 104.71(10) . .
I2 Ag5 I5 111.65(10) . .
I7 Ag5 I2 110.70(10) . 3_767
I2 Ag5 I2 101.22(9) . 3_767
I5 Ag5 I2 106.75(10) . 3_767
I6 Ag6 I8 124.03(11) . .
I6 Ag6 I4 126.74(12) . .
I8 Ag6 I4 105.79(10) . .
I10 Ag7 I8 114.53(10) . .
I10 Ag7 I9 130.92(11) . .
I8 Ag7 I9 96.17(9) . .
I10 Ag7 I4 112.33(10) . .
I8 Ag7 I4 99.80(9) . .
I9 Ag7 I4 97.91(9) . .
Ag2 I1 Ag4 74.69(9) . .
Ag2 I1 Ag1 70.34(8) . .
Ag4 I1 Ag1 110.08(9) . .
Ag2 I1 Ag3 107.68(8) . .
Ag4 I1 Ag3 71.91(8) . .
Ag1 I1 Ag3 64.50(7) . .
Ag5 I2 Ag1 93.64(9) . .
Ag5 I2 Ag5 78.78(9) . 3_767
Ag1 I2 Ag5 155.45(10) . 3_767
Ag5 I2 Ag2 63.70(8) . .
Ag1 I2 Ag2 68.33(8) . .
Ag5 I2 Ag2 125.94(9) 3_767 .
Ag3 I3 Ag1 68.37(8) . .
Ag1 I4 Ag6 89.25(10) . .
Ag1 I4 Ag7 141.16(10) . .
Ag6 I4 Ag7 60.79(8) . .
Ag2 I5 Ag5 64.88(8) . .
Ag2 I5 Ag4 73.10(8) . .
Ag5 I5 Ag4 69.77(8) . .
Ag6 I6 Ag2 93.69(10) . .
Ag5 I7 Ag4 72.86(9) . .
Ag5 I7 Ag3 99.59(9) . .
Ag4 I7 Ag3 74.25(9) . .
Ag6 I8 Ag7 61.97(8) . .
Ag4 I9 Ag7 85.39(9) 4_565 .
Ag7 I10 Ag3 96.78(9) . 4_565
O2 Tb1 O7 140.5(7) . .
O2 Tb1 O4 98.9(7) . .
O7 Tb1 O4 90.8(7) . .
O2 Tb1 O1 74.8(7) . .
O7 Tb1 O1 76.8(7) . .
O4 Tb1 O1 147.8(5) . .
O2 Tb1 O6 90.9(7) . .
O7 Tb1 O6 104.4(7) . .
O4 Tb1 O6 142.4(5) . .
O1 Tb1 O6 69.8(5) . .
O2 Tb1 O3 74.4(8) . .
O7 Tb1 O3 72.8(8) . .
O4 Tb1 O3 71.2(5) . .
O1 Tb1 O3 76.7(6) . .
O6 Tb1 O3 146.0(6) . .
O2 Tb1 O8 148.8(7) . .
O7 Tb1 O8 70.7(7) . .
O4 Tb1 O8 76.7(6) . .
O1 Tb1 O8 124.6(6) . .
O6 Tb1 O8 76.5(6) . .
O3 Tb1 O8 130.2(6) . .
O2 Tb1 O5 72.4(6) . .
O7 Tb1 O5 146.5(6) . .
O4 Tb1 O5 74.2(5) . .
O1 Tb1 O5 130.3(6) . .
O6 Tb1 O5 74.4(6) . .
O3 Tb1 O5 126.8(7) . .
O8 Tb1 O5 76.7(6) . .
S1 O1 Tb1 139.6(11) . .
S2A O2 S2B 51.9(12) . .
S2A O2 Tb1 151.2(14) . .
S2B O2 Tb1 115.2(17) . .
S3 O3 Tb1 130.5(12) . .
S4 O4 Tb1 128.7(9) . .
S5 O5 Tb1 138.6(10) . .
S6 O6 Tb1 137.7(10) . .
S7B O7 S7A 47.5(13) . .
S7B O7 Tb1 175.9(17) . .
S7A O7 Tb1 131.4(13) . .
S8B O8 S8A 53.6(12) . .
S8B O8 Tb1 156.1(16) . .
S8A O8 Tb1 130.8(10) . .
O1 S1 C2 108.9(19) . .
O1 S1 C1 107(2) . .
C2 S1 C1 95(2) . .
O2 S2A C4 106(2) . .
O2 S2A C3 107.7(16) . .
C4 S2A C3 102(2) . .
O2 S2B C3 107.0(19) . .
O2 S2B C4 105(2) . .
C3 S2B C4 104(3) . .
O3 S3 C6 103.2(15) . .
O3 S3 C5 105.0(13) . .
C6 S3 C5 97.8(17) . .
O4 S4 C7 104.2(11) . .
O4 S4 C8 102.1(11) . .
C7 S4 C8 98.9(15) . .
O5 S5 C9 108.4(15) . .
O5 S5 C10 102.0(17) . .
C9 S5 C10 96(2) . .
O6 S6 C11 106.1(12) . .
O6 S6 C12 102.8(17) . .
C11 S6 C12 102(2) . .
O7 S7A C13 111.7(18) . .
O7 S7A C14 106.3(16) . .
C13 S7A C14 98(2) . .
O7 S7B C14 113(2) . .
O7 S7B C13 115(2) . .
C14 S7B C13 102(3) . .
O8 S8A C15 106.2(12) . .
O8 S8A C16 105.0(15) . .
C15 S8A C16 99.4(17) . .
O8 S8B C16 110(2) . .
O8 S8B C15 108.9(18) . .
C16 S8B C15 100(2) . .
S1 C1 H1A 109.5 . .
S1 C1 H1B 109.5 . .
H1A C1 H1B 109.5 . .
S1 C1 H1C 109.5 . .
H1A C1 H1C 109.5 . .
H1B C1 H1C 109.5 . .
S1 C2 H2A 109.5 . .
S1 C2 H2B 109.5 . .
H2A C2 H2B 109.5 . .
S1 C2 H2C 109.5 . .
H2A C2 H2C 109.5 . .
H2B C2 H2C 109.5 . .
S2B C3 S2A 43.7(10) . .
S2B C4 S2A 43.7(10) . .
S3 C5 H5A 109.5 . .
S3 C5 H5B 109.5 . .
H5A C5 H5B 109.5 . .
S3 C5 H5C 109.5 . .
H5A C5 H5C 109.5 . .
H5B C5 H5C 109.5 . .
S3 C6 H6A 109.5 . .
S3 C6 H6B 109.5 . .
H6A C6 H6B 109.5 . .
S3 C6 H6C 109.5 . .
H6A C6 H6C 109.5 . .
H6B C6 H6C 109.5 . .
S4 C7 H7A 109.5 . .
S4 C7 H7B 109.5 . .
H7A C7 H7B 109.5 . .
S4 C7 H7C 109.5 . .
H7A C7 H7C 109.5 . .
H7B C7 H7C 109.5 . .
S4 C8 H8A 109.5 . .
S4 C8 H8B 109.5 . .
H8A C8 H8B 109.5 . .
S4 C8 H8C 109.5 . .
H8A C8 H8C 109.5 . .
H8B C8 H8C 109.5 . .
S5 C9 H9A 109.5 . .
S5 C9 H9B 109.5 . .
H9A C9 H9B 109.5 . .
S5 C9 H9C 109.5 . .
H9A C9 H9C 109.5 . .
H9B C9 H9C 109.5 . .
S5 C10 H10A 109.5 . .
S5 C10 H10B 109.5 . .
H10A C10 H10B 109.5 . .
S5 C10 H10C 109.5 . .
H10A C10 H10C 109.5 . .
H10B C10 H10C 109.5 . .
S6 C11 H11A 109.5 . .
S6 C11 H11B 109.5 . .
H11A C11 H11B 109.5 . .
S6 C11 H11C 109.5 . .
H11A C11 H11C 109.5 . .
H11B C11 H11C 109.5 . .
S6 C12 H12A 109.5 . .
S6 C12 H12B 109.5 . .
H12A C12 H12B 109.5 . .
S6 C12 H12C 109.5 . .
H12A C12 H12C 109.5 . .
H12B C12 H12C 109.5 . .
S7B C13 S7A 38.9(11) . .
S7B C14 S7A 38.7(11) . .
S8A C15 S8B 43.7(11) . .
S8B C16 S8A 43.7(11) . .

loop_
_geom_bond_atom_site_label_1
_geom_bond_atom_site_label_2
_geom_bond_distance
_geom_bond_site_symmetry_2
Ag1 I3 2.805(3) .
Ag1 I4 2.827(3) .
Ag1 I1 2.912(3) .
Ag1 I2 2.931(3) .
Ag2 I6 2.754(3) .
Ag2 I1 2.869(3) .
Ag2 I5 2.876(3) .
Ag2 I2 2.998(3) .
Ag3 I10 2.763(3) 4_566
Ag3 I3 2.792(3) .
Ag3 I7 2.873(3) .
Ag3 I1 2.981(3) .
Ag4 I9 2.742(3) 4_566
Ag4 I7 2.837(3) .
Ag4 I1 2.887(3) .
Ag4 I5 2.985(4) .
Ag5 I7 2.821(3) .
Ag5 I2 2.858(3) .
Ag5 I5 2.888(3) .
Ag5 I2 2.992(3) 3_767
Ag6 I6 2.712(3) .
Ag6 I8 2.826(3) .
Ag6 I4 2.842(3) .
Ag7 I10 2.745(3) .
Ag7 I8 2.914(3) .
Ag7 I9 2.927(3) .
Ag7 I4 2.995(3) .
I2 Ag5 2.992(3) 3_767
I9 Ag4 2.742(3) 4_565
I10 Ag3 2.763(3) 4_565
Tb1 O2 2.301(15) .
Tb1 O7 2.313(16) .
Tb1 O4 2.323(16) .
Tb1 O1 2.353(15) .
Tb1 O6 2.364(17) .
Tb1 O3 2.366(18) .
Tb1 O8 2.382(15) .
Tb1 O5 2.403(16) .
O1 S1 1.466(13) .
O2 S2A 1.471(14) .
O2 S2B 1.520(19) .
O3 S3 1.524(18) .
O4 S4 1.524(16) .
O5 S5 1.468(17) .
O6 S6 1.494(17) .
O7 S7B 1.433(17) .
O7 S7A 1.471(15) .
O8 S8B 1.42(3) .
O8 S8A 1.491(17) .
S1 C2 1.748(19) .
S1 C1 1.752(19) .
S2A C4 1.765(19) .
S2A C3 1.772(18) .
S2B C3 1.742(19) .
S2B C4 1.750(19) .
S3 C6 1.757(18) .
S3 C5 1.771(15) .
S4 C7 1.76(2) .
S4 C8 1.773(16) .
S5 C9 1.751(18) .
S5 C10 1.761(18) .
S6 C11 1.72(3) .
S6 C12 1.746(17) .
S7A C13 1.766(17) .
S7A C14 1.806(18) .
S7B C14 1.714(18) .
S7B C13 1.747(19) .
S8A C15 1.759(16) .
S8A C16 1.781(17) .
S8B C16 1.750(19) .
S8B C15 1.773(19) .
C1 H1A 0.9600 .
C1 H1B 0.9600 .
C1 H1C 0.9600 .
C2 H2A 0.9600 .
C2 H2B 0.9600 .
C2 H2C 0.9600 .
C5 H5A 0.9600 .
C5 H5B 0.9600 .
C5 H5C 0.9600 .
C6 H6A 0.9600 .
C6 H6B 0.9600 .
C6 H6C 0.9600 .
C7 H7A 0.9600 .
C7 H7B 0.9600 .
C7 H7C 0.9600 .
C8 H8A 0.9600 .
C8 H8B 0.9600 .
C8 H8C 0.9600 .
C9 H9A 0.9600 .
C9 H9B 0.9600 .
C9 H9C 0.9600 .
C10 H10A 0.9600 .
C10 H10B 0.9600 .
C10 H10C 0.9600 .
C11 H11A 0.9600 .
C11 H11B 0.9600 .
C11 H11C 0.9600 .
C12 H12A 0.9600 .
C12 H12B 0.9600 .
C12 H12C 0.9600 .

loop_
_geom_torsion_atom_site_label_1
_geom_torsion_atom_site_label_2
_geom_torsion_atom_site_label_3
_geom_torsion_atom_site_label_4
_geom_torsion
_geom_torsion_site_symmetry_1
_geom_torsion_site_symmetry_4
I6 Ag2 I1 Ag4 -142.67(11) . .
I5 Ag2 I1 Ag4 -14.80(9) . .
I2 Ag2 I1 Ag4 100.61(10) . .
I6 Ag2 I1 Ag1 98.91(11) . .
I5 Ag2 I1 Ag1 -133.22(10) . .
I2 Ag2 I1 Ag1 -17.81(8) . .
I6 Ag2 I1 Ag3 152.49(9) . .
I5 Ag2 I1 Ag3 -79.64(11) . .
I2 Ag2 I1 Ag3 35.77(11) . .
I9 Ag4 I1 Ag2 135.93(12) 4_566 .
I7 Ag4 I1 Ag2 -91.81(10) . .
I5 Ag4 I1 Ag2 14.04(8) . .
I9 Ag4 I1 Ag1 -162.20(10) 4_566 .
I7 Ag4 I1 Ag1 -29.94(13) . .
I5 Ag4 I1 Ag1 75.91(10) . .
I9 Ag4 I1 Ag3 -109.19(11) 4_566 .
I7 Ag4 I1 Ag3 23.06(9) . .
I5 Ag4 I1 Ag3 128.91(9) . .
I3 Ag1 I1 Ag2 137.22(11) . .
I4 Ag1 I1 Ag2 -105.51(9) . .
I2 Ag1 I1 Ag2 18.30(9) . .
I3 Ag1 I1 Ag4 72.64(12) . .
I4 Ag1 I1 Ag4 -170.09(9) . .
I2 Ag1 I1 Ag4 -46.28(12) . .
I3 Ag1 I1 Ag3 15.37(9) . .
I4 Ag1 I1 Ag3 132.64(9) . .
I2 Ag1 I1 Ag3 -103.55(10) . .
I10 Ag3 I1 Ag2 160.35(9) 4_566 .
I3 Ag3 I1 Ag2 -72.35(11) . .
I7 Ag3 I1 Ag2 44.22(10) . .
I10 Ag3 I1 Ag4 93.66(9) 4_566 .
I3 Ag3 I1 Ag4 -139.04(11) . .
I7 Ag3 I1 Ag4 -22.47(8) . .
I10 Ag3 I1 Ag1 -142.56(10) 4_566 .
I3 Ag3 I1 Ag1 -15.26(9) . .
I7 Ag3 I1 Ag1 101.32(9) . .
I7 Ag5 I2 Ag1 33.68(12) . .
I5 Ag5 I2 Ag1 -90.31(10) . .
I2 Ag5 I2 Ag1 156.43(10) 3_767 .
I7 Ag5 I2 Ag5 -122.75(14) . 3_767
I5 Ag5 I2 Ag5 113.26(12) . 3_767
I2 Ag5 I2 Ag5 0.0 3_767 3_767
I7 Ag5 I2 Ag2 97.31(12) . .
I5 Ag5 I2 Ag2 -26.68(9) . .
I2 Ag5 I2 Ag2 -139.94(11) 3_767 .
I3 Ag1 I2 Ag5 -79.81(10) . .
I4 Ag1 I2 Ag5 149.06(10) . .
I1 Ag1 I2 Ag5 42.07(10) . .
I3 Ag1 I2 Ag5 -9.1(3) . 3_767
I4 Ag1 I2 Ag5 -140.2(2) . 3_767
I1 Ag1 I2 Ag5 112.8(2) . 3_767
I3 Ag1 I2 Ag2 -139.61(10) . .
I4 Ag1 I2 Ag2 89.26(11) . .
I1 Ag1 I2 Ag2 -17.73(8) . .
I6 Ag2 I2 Ag5 155.11(12) . .
I1 Ag2 I2 Ag5 -87.89(10) . .
I5 Ag2 I2 Ag5 26.16(9) . .
I6 Ag2 I2 Ag1 -99.07(10) . .
I1 Ag2 I2 Ag1 17.93(8) . .
I5 Ag2 I2 Ag1 131.98(10) . .
I6 Ag2 I2 Ag5 103.88(12) . 3_767
I1 Ag2 I2 Ag5 -139.12(10) . 3_767
I5 Ag2 I2 Ag5 -25.07(15) . 3_767
I10 Ag3 I3 Ag1 133.31(12) 4_566 .
I7 Ag3 I3 Ag1 -95.22(10) . .
I1 Ag3 I3 Ag1 15.38(9) . .
I4 Ag1 I3 Ag3 -121.78(11) . .
I1 Ag1 I3 Ag3 -15.95(9) . .
I2 Ag1 I3 Ag3 103.32(10) . .
I3 Ag1 I4 Ag6 -160.02(10) . .
I1 Ag1 I4 Ag6 83.13(9) . .
I2 Ag1 I4 Ag6 -31.21(12) . .
I3 Ag1 I4 Ag7 -122.60(14) . .
I1 Ag1 I4 Ag7 120.55(14) . .
I2 Ag1 I4 Ag7 6.2(2) . .
I6 Ag6 I4 Ag1 -48.64(17) . .
I8 Ag6 I4 Ag1 110.87(12) . .
I6 Ag6 I4 Ag7 157.25(19) . .
I8 Ag6 I4 Ag7 -43.24(10) . .
I10 Ag7 I4 Ag1 118.11(14) . .
I8 Ag7 I4 Ag1 -3.66(18) . .
I9 Ag7 I4 Ag1 -101.37(15) . .
I10 Ag7 I4 Ag6 162.22(14) . .
I8 Ag7 I4 Ag6 40.46(10) . .
I9 Ag7 I4 Ag6 -57.26(10) . .
I6 Ag2 I5 Ag5 -148.58(13) . .
I1 Ag2 I5 Ag5 89.54(10) . .
I2 Ag2 I5 Ag5 -25.58(9) . .
I6 Ag2 I5 Ag4 136.30(12) . .
I1 Ag2 I5 Ag4 14.42(9) . .
I2 Ag2 I5 Ag4 -100.70(10) . .
I7 Ag5 I5 Ag2 -105.20(11) . .
I2 Ag5 I5 Ag2 27.61(9) . .
I2 Ag5 I5 Ag2 137.37(11) 3_767 .
I7 Ag5 I5 Ag4 -24.95(9) . .
I2 Ag5 I5 Ag4 107.86(11) . .
I2 Ag5 I5 Ag4 -142.38(10) 3_767 .
I9 Ag4 I5 Ag2 -132.16(12) 4_566 .
I7 Ag4 I5 Ag2 93.34(10) . .
I1 Ag4 I5 Ag2 -14.12(8) . .
I9 Ag4 I5 Ag5 158.99(12) 4_566 .
I7 Ag4 I5 Ag5 24.49(9) . .
I1 Ag4 I5 Ag5 -82.97(9) . .
I8 Ag6 I6 Ag2 -117.04(16) . .
I4 Ag6 I6 Ag2 38.98(18) . .
I1 Ag2 I6 Ag6 -67.01(12) . .
I5 Ag2 I6 Ag6 172.41(11) . .
I2 Ag2 I6 Ag6 49.43(12) . .
I2 Ag5 I7 Ag4 -101.35(12) . .
I5 Ag5 I7 Ag4 25.84(9) . .
I2 Ag5 I7 Ag4 140.53(11) 3_767 .
I2 Ag5 I7 Ag3 -31.23(13) . .
I5 Ag5 I7 Ag3 95.95(10) . .
I2 Ag5 I7 Ag3 -149.35(9) 3_767 .
I9 Ag4 I7 Ag5 -154.28(15) 4_566 .
I1 Ag4 I7 Ag5 81.88(10) . .
I5 Ag4 I7 Ag5 -24.63(9) . .
I9 Ag4 I7 Ag3 100.17(14) 4_566 .
I1 Ag4 I7 Ag3 -23.67(9) . .
I5 Ag4 I7 Ag3 -130.18(9) . .
I10 Ag3 I7 Ag5 -154.86(10) 4_566 .
I3 Ag3 I7 Ag5 70.59(11) . .
I1 Ag3 I7 Ag5 -46.42(10) . .
I10 Ag3 I7 Ag4 -85.85(11) 4_566 .
I3 Ag3 I7 Ag4 139.60(11) . .
I1 Ag3 I7 Ag4 22.59(8) . .
I6 Ag6 I8 Ag7 -155.65(18) . .
I4 Ag6 I8 Ag7 44.13(10) . .
I10 Ag7 I8 Ag6 -160.35(14) . .
I9 Ag7 I8 Ag6 58.98(10) . .
I4 Ag7 I8 Ag6 -40.18(10) . .
I10 Ag7 I9 Ag4 36.45(15) . 4_565
I8 Ag7 I9 Ag4 166.71(10) . 4_565
I4 Ag7 I9 Ag4 -92.45(9) . 4_565
I8 Ag7 I10 Ag3 -161.40(11) . 4_565
I9 Ag7 I10 Ag3 -37.90(16) . 4_565
I4 Ag7 I10 Ag3 85.66(11) . 4_565
O2 Tb1 O1 S1 92(2) . .
O7 Tb1 O1 S1 -60.6(19) . .
O4 Tb1 O1 S1 9(3) . .
O6 Tb1 O1 S1 -172(2) . .
O3 Tb1 O1 S1 14.5(19) . .
O8 Tb1 O1 S1 -115.5(19) . .
O5 Tb1 O1 S1 141.9(17) . .
O7 Tb1 O2 S2A -129(3) . .
O4 Tb1 O2 S2A -27(3) . .
O1 Tb1 O2 S2A -175(3) . .
O6 Tb1 O2 S2A 116(3) . .
O3 Tb1 O2 S2A -95(3) . .
O8 Tb1 O2 S2A 52(4) . .
O5 Tb1 O2 S2A 43(3) . .
O7 Tb1 O2 S2B -73(2) . .
O4 Tb1 O2 S2B 28.8(17) . .
O1 Tb1 O2 S2B -118.9(17) . .
O6 Tb1 O2 S2B 172.4(16) . .
O3 Tb1 O2 S2B -38.7(16) . .
O8 Tb1 O2 S2B 108(2) . .
O5 Tb1 O2 S2B 99.1(17) . .
O2 Tb1 O3 S3 149.7(18) . .
O7 Tb1 O3 S3 -52.6(16) . .
O4 Tb1 O3 S3 44.4(15) . .
O1 Tb1 O3 S3 -132.6(17) . .
O6 Tb1 O3 S3 -142.9(12) . .
O8 Tb1 O3 S3 -8(2) . .
O5 Tb1 O3 S3 96.6(17) . .
O2 Tb1 O4 S4 120.1(13) . .
O7 Tb1 O4 S4 -98.4(13) . .
O1 Tb1 O4 S4 -164.4(11) . .
O6 Tb1 O4 S4 16.9(19) . .
O3 Tb1 O4 S4 -169.8(15) . .
O8 Tb1 O4 S4 -28.5(12) . .
O5 Tb1 O4 S4 51.2(12) . .
O2 Tb1 O5 S5 100.2(18) . .
O7 Tb1 O5 S5 -88(2) . .
O4 Tb1 O5 S5 -154.9(18) . .
O1 Tb1 O5 S5 49.2(19) . .
O6 Tb1 O5 S5 4.2(16) . .
O3 Tb1 O5 S5 154.1(15) . .
O8 Tb1 O5 S5 -75.2(16) . .
O2 Tb1 O6 S6 64.4(16) . .
O7 Tb1 O6 S6 -78.8(16) . .
O4 Tb1 O6 S6 170.2(12) . .
O1 Tb1 O6 S6 -9.1(14) . .
O3 Tb1 O6 S6 2(2) . .
O8 Tb1 O6 S6 -144.4(16) . .
O5 Tb1 O6 S6 135.9(16) . .
O2 Tb1 O7 S7B 161(25) . .
O4 Tb1 O7 S7B 56(25) . .
O1 Tb1 O7 S7B -154(26) . .
O6 Tb1 O7 S7B -89(25) . .
O3 Tb1 O7 S7B 126(25) . .
O8 Tb1 O7 S7B -20(25) . .
O5 Tb1 O7 S7B -6(26) . .
O2 Tb1 O7 S7A -126.5(16) . .
O4 Tb1 O7 S7A 128.4(17) . .
O1 Tb1 O7 S7A -81.7(17) . .
O6 Tb1 O7 S7A -16.9(18) . .
O3 Tb1 O7 S7A -161.6(18) . .
O8 Tb1 O7 S7A 52.8(16) . .
O5 Tb1 O7 S7A 66(2) . .
O2 Tb1 O8 S8B 128(4) . .
O7 Tb1 O8 S8B -51(4) . .
O4 Tb1 O8 S8B -147(4) . .
O1 Tb1 O8 S8B 7(4) . .
O6 Tb1 O8 S8B 60(4) . .
O3 Tb1 O8 S8B -96(4) . .
O5 Tb1 O8 S8B 137(4) . .
O2 Tb1 O8 S8A 37(2) . .
O7 Tb1 O8 S8A -141.8(16) . .
O4 Tb1 O8 S8A 122.5(15) . .
O1 Tb1 O8 S8A -84.3(15) . .
O6 Tb1 O8 S8A -31.0(13) . .
O3 Tb1 O8 S8A 173.2(12) . .
O5 Tb1 O8 S8A 45.8(14) . .
Tb1 O1 S1 C2 -93(3) . .
Tb1 O1 S1 C1 165(2) . .
S2B O2 S2A C4 55.4(17) . .
Tb1 O2 S2A C4 128(3) . .
S2B O2 S2A C3 -53.6(16) . .
Tb1 O2 S2A C3 19(3) . .
S2A O2 S2B C3 54.7(16) . .
Tb1 O2 S2B C3 -94.8(19) . .
S2A O2 S2B C4 -55.5(19) . .
Tb1 O2 S2B C4 155(2) . .
Tb1 O3 S3 C6 -137.0(19) . .
Tb1 O3 S3 C5 121.1(16) . .
Tb1 O4 S4 C7 -145.5(15) . .
Tb1 O4 S4 C8 111.9(15) . .
Tb1 O5 S5 C9 -117(2) . .
Tb1 O5 S5 C10 142.8(19) . .
Tb1 O6 S6 C11 176.4(18) . .
Tb1 O6 S6 C12 -77(2) . .
S7B O7 S7A C13 52.9(18) . .
Tb1 O7 S7A C13 -122(2) . .
S7B O7 S7A C14 -53.0(16) . .
Tb1 O7 S7A C14 132.2(18) . .
S7A O7 S7B C14 61.4(19) . .
Tb1 O7 S7B C14 137(25) . .
S7A O7 S7B C13 -56(2) . .
Tb1 O7 S7B C13 21(27) . .
S8B O8 S8A C15 -53.1(14) . .
Tb1 O8 S8A C15 96.7(16) . .
S8B O8 S8A C16 51.7(16) . .
Tb1 O8 S8A C16 -158.5(17) . .
S8A O8 S8B C16 -55.2(17) . .
Tb1 O8 S8B C16 -165(3) . .
S8A O8 S8B C15 53.6(15) . .
Tb1 O8 S8B C15 -56(4) . .
O2 S2B C3 S2A -50.4(14) . .
C4 S2B C3 S2A 60.4(16) . .
O2 S2A C3 S2B 53.1(16) . .
C4 S2A C3 S2B -58.9(18) . .
O2 S2B C4 S2A 51.4(16) . .
C3 S2B C4 S2A -60.8(16) . .
O2 S2A C4 S2B -54.4(18) . .
C3 S2A C4 S2B 58.4(17) . .
O7 S7B C13 S7A 54(2) . .
C14 S7B C13 S7A -69.2(16) . .
O7 S7A C13 S7B -50.1(17) . .
C14 S7A C13 S7B 61.1(15) . .
O7 S7B C14 S7A -57.4(18) . .
C13 S7B C14 S7A 66.6(15) . .
O7 S7A C14 S7B 51.9(15) . .
C13 S7A C14 S7B -63.6(16) . .
O8 S8A C15 S8B 48.2(15) . .
C16 S8A C15 S8B -60.5(14) . .
O8 S8B C15 S8A -52.7(17) . .
C16 S8B C15 S8A 62.6(14) . .
O8 S8B C16 S8A 53.2(18) . .
C15 S8B C16 S8A -61.3(13) . .
O8 S8A C16 S8B -47.9(17) . .
C15 S8A C16 S8B 61.9(14) . .
